data_7108158
loop_
_publ_author_name
'Dario Braga'
'Fabrizia Grepioni'
'Lucia Maini'
'Davide Capucci'
'Saverio Nanna'
'Johan Wouters'
'Luc Aerts'
'Luc Quere'

_publ_section_title
;
 Combining piracetam and lithium salts: ionic co-crystals and co-drugs?
;
_journal_name_full Chem.Commun.
_journal_page_first 8219
_journal_paper_doi 10.1039/c2cc33855f
_journal_volume 48
_journal_year 2012
_chemical_formula_moiety 'C6 H10 N2 O2 Li1 Cl1'
_chemical_formula_sum 'C6 H10 Cl Li N2 O2'
_chemical_formula_weight 184.549
_space_group_IT_number 14
_symmetry_cell_setting monoclinic
_symmetry_space_group_name_Hall '-P 2yn'
_symmetry_space_group_name_H-M 'P 1 21/n 1'
_cell_angle_alpha 90
_cell_angle_beta 101.8548(8)
_cell_angle_gamma 90
_cell_formula_units_Z 4
_cell_length_a 9.1230(1)
_cell_length_b 12.1788(2)
_cell_length_c 8.1089(2)
_cell_volume 881.74(3)
_computing_cell_refinement 'Topas (Coelho ,2007)'
_computing_data_collection 'Highscore plus'
_computing_structure_refinement 'Topas (Coelho ,2007)'
_computing_structure_solution 'DASH (David, Shankland, 2006)'
_diffrn_ambient_temperature 293
_diffrn_measurement_device_type
;
X'pert in Debye-Scherrer geometry
;
_diffrn_radiation_type 'Cu K\a'
_diffrn_radiation_wavelength 1.54060
_pd_proc_2theta_range_max 90
_pd_proc_2theta_range_min 5
_pd_proc_info_excluded_regions no
_pd_proc_ls_background_function Chebyschev
_pd_proc_ls_pref_orient_corr
;
Spherical Harmonics
;
_pd_proc_ls_prof_R_factor 0.022
_pd_proc_ls_prof_wR_expected 0.017
_pd_proc_ls_prof_wR_factor 0.029
_pd_spec_mounting
;
0.5 mm borosilicate glass capillary
;
_pd_spec_mount_mode transmission
_pd_spec_shape cylinder
_refine_ls_hydrogen_treatment constr
_cod_data_source_file c2cc33855f.txt
_cod_data_source_block PirLiCl
_cod_original_cell_volume 881.7438
_cod_original_sg_symbol_H-M 'P 121/n 1'
_cod_original_formula_sum 'C6 H10 N2 O2 Li1 Cl1'
_cod_database_code 7108158

loop_
_symmetry_equiv_pos_as_xyz
'-x, -y, -z'
'-x+1/2, y+1/2, -z+1/2'
'x, y, z'
'x+1/2, -y+1/2, z+1/2'

loop_
_atom_site_label
_atom_site_type_symbol
_atom_site_symmetry_multiplicity
_atom_site_fract_x
_atom_site_fract_y
_atom_site_fract_z
_atom_site_occupancy
_atom_site_B_iso_or_equiv
Cl1 Cl 1 0.55966(18) 0.07474(15) -0.79823(20) 1 2.2237
Li1 Li 1 -0.6207(12) 0.09415(92) -0.0563(14) 1 2.1279
N1z N 1 0.06505 0.85309 0.08331 1 2.317(62)
O2z O 1 0.07364812 0.7162321 -0.3025156 1 2.317(62)
O1z O 1 -0.1878384 0.8834395 0.02703815 1 2.317(62)
N2z N 1 0.0551476 0.6437559 -0.05165169 1 2.317(62)
C1z C 1 -0.0671738 0.87457 0.1281128 1 2.317(62)
C2z C 1 -0.04188464 0.8858666 0.3119739 1 2.317(62)
C3z C 1 0.1286868 0.9004954 0.3726323 1 2.317(62)
C4z C 1 0.1929748 0.8563175 0.2254106 1 2.317(62)
C5z C 1 0.08067264 0.8450224 -0.09038951 1 2.317(62)
C6z C 1 0.07082337 0.7264772 -0.1520119 1 2.317(62)
H1z H 1 -0.05940634 0.9637281 0.3425775 1 2.780(75)
H2z H 1 -0.1107531 0.8364099 0.3585934 1 2.780(75)
H3z H 1 0.1976629 0.9569846 0.4384274 1 2.780(75)
H4z H 1 0.1120195 0.8404129 0.4504192 1 2.780(75)
H5z H 1 0.2724241 0.9059555 0.1998062 1 2.780(75)
H6z H 1 0.2347575 0.7809365 0.250726 1 2.780(75)
H7z H 1 -0.0007309067 0.8887586 -0.1624788 1 2.780(75)
H8z H 1 0.1802994 0.8756783 -0.1001217 1 2.780(75)
H9z H 1 0.05373971 0.6579766 0.07134842 1 2.780(75)
H10z H 1 0.0445124 0.565984 -0.09754942 1 2.780(75)
